data_7702824
loop_
_publ_author_name
'Brym, Markus'
'Jones, Cameron'
'Richards, Anne F.'

_publ_section_title
;
 Synthesis, characterisation and reactivity of a novel iridaphosphirene
 complex, [Ir{&#xE006;C(But)P(Cy)}(CO)(PPh3)2], Cy = cyclohexyl
;
_journal_issue 14
_journal_name_full 'Journal of the Chemical Society, Dalton Transactions'
_journal_page_first 2800
_journal_paper_doi 10.1039/b204127h
_journal_year 2002
_chemical_formula_sum 'C48 H50 Ir O P3'
_chemical_formula_weight 927.99
_space_group_IT_number 19
_space_group_name_Hall 'P 2ac 2ab'
_space_group_name_H-M_alt 'P 21 21 21'
_symmetry_cell_setting orthorhombic
_symmetry_space_group_name_H-M 'P 21 21 21'
_atom_sites_solution_hydrogens geom
_atom_sites_solution_primary direct
_atom_sites_solution_secondary difmap
_audit_creation_method SHELXL-97
_cell_angle_alpha 90.00
_cell_angle_beta 90.00
_cell_angle_gamma 90.00
_cell_formula_units_Z 4
_cell_length_a 10.552(2)
_cell_length_b 12.359(3)
_cell_length_c 32.250(7)
_cell_measurement_temperature 150(2)
_cell_volume 4205.8(16)
_computing_structure_refinement 'SHELXL-97 (Sheldrick, 1997)'
_computing_structure_solution 'SHELXS-97 (Sheldrick, 1990)'
_diffrn_ambient_temperature 293(2)
_diffrn_measured_fraction_theta_full 0.989
_diffrn_measured_fraction_theta_max 0.989
_diffrn_measurement_device_type 'Nonius Kappa CCD'
_diffrn_radiation_monochromator graphite
_diffrn_radiation_source 'fine-focus sealed tube'
_diffrn_radiation_type MoK\a
_diffrn_radiation_wavelength 0.71073
_diffrn_reflns_av_R_equivalents 0.0949
_diffrn_reflns_av_sigmaI/netI 0.0817
_diffrn_reflns_limit_h_max 12
_diffrn_reflns_limit_h_min -12
_diffrn_reflns_limit_k_max 14
_diffrn_reflns_limit_k_min -14
_diffrn_reflns_limit_l_max 38
_diffrn_reflns_limit_l_min -38
_diffrn_reflns_number 30060
_diffrn_reflns_theta_full 25.00
_diffrn_reflns_theta_max 25.00
_diffrn_reflns_theta_min 3.02
_exptl_absorpt_coefficient_mu 3.324
_exptl_absorpt_correction_T_max 0.519
_exptl_absorpt_correction_T_min 0.393
_exptl_absorpt_correction_type Sortav
_exptl_crystal_colour orange
_exptl_crystal_density_diffrn 1.466
_exptl_crystal_density_method 'not measured'
_exptl_crystal_description block
_exptl_crystal_F_000 1872
_exptl_crystal_size_max 0.3
_exptl_crystal_size_mid 0.3
_exptl_crystal_size_min 0.1
_refine_diff_density_max '3.613 (near Ir1)'
_refine_diff_density_min -2.095
_refine_diff_density_rms 0.187
_refine_ls_abs_structure_details 'Flack H D (1983), Acta Cryst. A39, 876-881'
_refine_ls_abs_structure_Flack 0.009(13)
_refine_ls_extinction_method none
_refine_ls_goodness_of_fit_ref 1.076
_refine_ls_hydrogen_treatment mixed
_refine_ls_matrix_type full
_refine_ls_number_parameters 481
_refine_ls_number_reflns 7325
_refine_ls_number_restraints 0
_refine_ls_restrained_S_all 1.076
_refine_ls_R_factor_all 0.0757
_refine_ls_R_factor_gt 0.0650
_refine_ls_shift/su_max 0.001
_refine_ls_shift/su_mean 0.000
_refine_ls_structure_factor_coef Fsqd
_refine_ls_weighting_details 'calc w=1/[\s^2^(Fo^2^)+(0.0527P)^2^+43.0553P] where P=(Fo^2^+2Fc^2^)/3'
_refine_ls_weighting_scheme calc
_refine_ls_wR_factor_gt 0.1401
_refine_ls_wR_factor_ref 0.1441
_reflns_number_gt 6514
_reflns_number_total 7325
_reflns_threshold_expression >2sigma(I)
_cod_data_source_file b204127h.txt
_cod_data_source_block compound_4
_cod_original_cell_volume 4205.8(15)
_cod_original_sg_symbol_H-M P2(1)2(1)2(1)
_cod_database_code 7702824

loop_
_symmetry_equiv_pos_as_xyz
'x, y, z'
'-x+1/2, -y, z+1/2'
'x+1/2, -y+1/2, -z'
'-x, y+1/2, -z+1/2'

loop_
_atom_site_label
_atom_site_type_symbol
_atom_site_fract_x
_atom_site_fract_y
_atom_site_fract_z
_atom_site_U_iso_or_equiv
_atom_site_adp_type
_atom_site_occupancy
_atom_site_symmetry_multiplicity
_atom_site_calc_flag
_atom_site_refinement_flags
Ir1 Ir 0.37844(4) 0.40098(4) 0.862839(13) 0.02065(13) Uani 1 1 d .
P1 P 0.3376(3) 0.4894(3) 0.92921(10) 0.0272(7) Uani 1 1 d .
O1 O 0.5696(9) 0.3335(8) 0.7972(3) 0.036(2) Uani 1 1 d .
C1 C 0.4715(12) 0.4995(11) 0.8973(4) 0.028(3) Uani 1 1 d .
P2 P 0.2180(3) 0.4428(3) 0.81529(10) 0.0220(7) Uani 1 1 d .
C2 C 0.6007(11) 0.5537(10) 0.9003(4) 0.026(3) Uani 1 1 d .
P3 P 0.3217(3) 0.2179(3) 0.87722(9) 0.0233(7) Uani 1 1 d .
C3 C 0.6831(12) 0.5320(12) 0.8616(5) 0.044(3) Uani 1 1 d .
H3A H 0.6910 0.4554 0.8575 0.066 Uiso 1 1 calc R
H3B H 0.7656 0.5631 0.8656 0.066 Uiso 1 1 calc R
H3C H 0.6438 0.5641 0.8378 0.066 Uiso 1 1 calc R
C4 C 0.6681(15) 0.5031(15) 0.9387(5) 0.056(5) Uani 1 1 d .
H4A H 0.6213 0.5206 0.9634 0.085 Uiso 1 1 calc R
H4B H 0.7524 0.5317 0.9409 0.085 Uiso 1 1 calc R
H4C H 0.6720 0.4259 0.9356 0.085 Uiso 1 1 calc R
C5 C 0.5852(16) 0.6724(12) 0.9060(5) 0.042(4) Uani 1 1 d .
H5A H 0.5390 0.7018 0.8830 0.063 Uiso 1 1 calc R
H5B H 0.6672 0.7060 0.9075 0.063 Uiso 1 1 calc R
H5C H 0.5396 0.6861 0.9312 0.063 Uiso 1 1 calc R
C6 C 0.2454(12) 0.6178(11) 0.9260(4) 0.029(3) Uani 1 1 d .
H6 H 0.2608 0.6529 0.8993 0.035 Uiso 1 1 calc R
C7 C 0.2846(15) 0.6941(14) 0.9614(5) 0.051(4) Uani 1 1 d .
H7A H 0.3725 0.7150 0.9577 0.061 Uiso 1 1 calc R
H7B H 0.2779 0.6559 0.9876 0.061 Uiso 1 1 calc R
C8 C 0.2004(16) 0.7985(13) 0.9632(6) 0.054(5) Uani 1 1 d .
H8A H 0.2289 0.8450 0.9856 0.065 Uiso 1 1 calc R
H8B H 0.2081 0.8383 0.9374 0.065 Uiso 1 1 calc R
C9 C 0.0641(15) 0.7671(13) 0.9701(5) 0.045(4) Uani 1 1 d .
H9A H 0.0116 0.8315 0.9709 0.054 Uiso 1 1 calc R
H9B H 0.0559 0.7300 0.9965 0.054 Uiso 1 1 calc R
C10 C 0.0200(15) 0.6933(13) 0.9353(5) 0.047(4) Uani 1 1 d .
H10A H 0.0220 0.7333 0.9094 0.056 Uiso 1 1 calc R
H10B H -0.0673 0.6725 0.9404 0.056 Uiso 1 1 calc R
C11 C 0.1011(14) 0.5897(15) 0.9305(5) 0.050(4) Uani 1 1 d .
H11A H 0.0733 0.5500 0.9061 0.060 Uiso 1 1 calc R
H11B H 0.0888 0.5436 0.9545 0.060 Uiso 1 1 calc R
C12 C 0.4936(11) 0.3604(10) 0.8217(4) 0.023(3) Uani 1 1 d .
C13 C 0.1846(12) 0.5869(12) 0.8169(3) 0.027(3) Uani 1 1 d .
C14 C 0.2862(15) 0.6608(11) 0.8154(4) 0.033(3) Uani 1 1 d .
H14 H 0.3690 0.6353 0.8138 0.040 Uiso 1 1 calc R
C15 C 0.2635(18) 0.7711(12) 0.8163(4) 0.043(4) Uani 1 1 d .
H15 H 0.3312 0.8192 0.8149 0.051 Uiso 1 1 calc R
C16 C 0.141(2) 0.8105(12) 0.8190(4) 0.051(4) Uani 1 1 d .
H16 H 0.1271 0.8847 0.8195 0.061 Uiso 1 1 calc R
C17 C 0.0441(18) 0.7422(13) 0.8210(4) 0.050(5) Uani 1 1 d .
H17 H -0.0376 0.7700 0.8230 0.060 Uiso 1 1 calc R
C18 C 0.0609(16) 0.6286(11) 0.8200(4) 0.035(4) Uani 1 1 d .
H18 H -0.0085 0.5824 0.8214 0.043 Uiso 1 1 calc R
C19 C 0.2525(12) 0.4248(10) 0.7593(3) 0.027(3) Uani 1 1 d .
C20 C 0.2145(12) 0.5015(12) 0.7298(4) 0.031(3) Uani 1 1 d .
H20 H 0.1743 0.5649 0.7381 0.037 Uiso 1 1 calc R
C21 C 0.2373(14) 0.4822(13) 0.6888(4) 0.039(3) Uani 1 1 d .
H21 H 0.2102 0.5321 0.6692 0.047 Uiso 1 1 calc R
C22 C 0.3006(14) 0.3889(13) 0.6758(4) 0.040(4) Uani 1 1 d .
H22 H 0.3196 0.3784 0.6479 0.048 Uiso 1 1 calc R
C23 C 0.3343(13) 0.3128(12) 0.7050(4) 0.035(3) Uani 1 1 d .
H23 H 0.3732 0.2489 0.6967 0.042 Uiso 1 1 calc R
C24 C 0.3107(11) 0.3308(11) 0.7462(4) 0.026(3) Uani 1 1 d .
H24 H 0.3342 0.2788 0.7656 0.031 Uiso 1 1 calc R
C25 C 0.0625(11) 0.3791(10) 0.8211(3) 0.023(3) Uani 1 1 d .
C26 C -0.0147(11) 0.3480(9) 0.7879(4) 0.021(2) Uani 1 1 d .
H26 H 0.0098 0.3644 0.7610 0.025 Uiso 1 1 calc R
C27 C -0.1249(14) 0.2942(10) 0.7947(4) 0.030(3) Uani 1 1 d .
H27 H -0.1750 0.2735 0.7723 0.036 Uiso 1 1 calc R
C28 C -0.1635(13) 0.2696(11) 0.8350(4) 0.035(3) Uani 1 1 d .
H28 H -0.2391 0.2327 0.8394 0.042 Uiso 1 1 calc R
C29 C -0.0908(11) 0.2997(10) 0.8679(4) 0.031(3) Uani 1 1 d .
H29 H -0.1161 0.2828 0.8948 0.038 Uiso 1 1 calc R
C30 C 0.0215(10) 0.3558(9) 0.8610(4) 0.024(2) Uani 1 1 d .
H30 H 0.0699 0.3780 0.8836 0.029 Uiso 1 1 calc R
C31 C 0.4525(13) 0.1452(11) 0.9035(4) 0.029(3) Uani 1 1 d .
C32 C 0.5662(15) 0.1946(13) 0.9118(4) 0.038(4) Uani 1 1 d .
H32 H 0.5781 0.2665 0.9043 0.045 Uiso 1 1 calc R
C33 C 0.6625(14) 0.1396(14) 0.9312(5) 0.049(4) Uani 1 1 d .
H33 H 0.7384 0.1749 0.9369 0.058 Uiso 1 1 calc R
C34 C 0.6478(15) 0.0316(13) 0.9423(5) 0.046(4) Uani 1 1 d .
H34 H 0.7141 -0.0051 0.9551 0.055 Uiso 1 1 calc R
C35 C 0.5347(17) -0.0213(14) 0.9345(6) 0.060(5) Uani 1 1 d .
H35 H 0.5227 -0.0934 0.9419 0.073 Uiso 1 1 calc R
C36 C 0.4379(15) 0.0396(12) 0.9148(5) 0.047(4) Uani 1 1 d .
H36 H 0.3609 0.0059 0.9094 0.057 Uiso 1 1 calc R
C37 C 0.1872(11) 0.1775(10) 0.9106(4) 0.022(3) Uani 1 1 d .
C38 C 0.1166(14) 0.0838(10) 0.9036(3) 0.033(3) Uani 1 1 d .
H38 H 0.1339 0.0397 0.8810 0.039 Uiso 1 1 calc R
C39 C 0.0194(14) 0.0573(13) 0.9313(5) 0.042(4) Uani 1 1 d .
H39 H -0.0314 -0.0027 0.9262 0.051 Uiso 1 1 calc R
C40 C -0.0014(13) 0.1192(14) 0.9658(4) 0.045(4) Uani 1 1 d .
H40 H -0.0640 0.0993 0.9846 0.055 Uiso 1 1 calc R
C41 C 0.0692(14) 0.2100(15) 0.9729(5) 0.048(4) Uani 1 1 d .
H41 H 0.0532 0.2531 0.9959 0.058 Uiso 1 1 calc R
C42 C 0.1652(14) 0.2374(14) 0.9453(4) 0.043(4) Uani 1 1 d .
H42 H 0.2153 0.2977 0.9507 0.052 Uiso 1 1 calc R
C43 C 0.3017(12) 0.1357(10) 0.8301(4) 0.026(3) Uani 1 1 d .
C44 C 0.1830(12) 0.1298(10) 0.8102(4) 0.026(3) Uani 1 1 d .
H44 H 0.1119 0.1606 0.8225 0.031 Uiso 1 1 calc R
C45 C 0.1727(13) 0.0779(10) 0.7722(4) 0.032(3) Uani 1 1 d .
H45 H 0.0946 0.0745 0.7589 0.038 Uiso 1 1 calc R
C46 C 0.2772(15) 0.0317(12) 0.7544(4) 0.038(3) Uani 1 1 d .
H46 H 0.2693 -0.0044 0.7292 0.046 Uiso 1 1 calc R
C47 C 0.3946(15) 0.0380(11) 0.7733(4) 0.037(3) Uani 1 1 d .
H47 H 0.4660 0.0093 0.7605 0.044 Uiso 1 1 calc R
C48 C 0.4045(12) 0.0866(10) 0.8110(4) 0.029(3) Uani 1 1 d .
H48 H 0.4826 0.0871 0.8244 0.035 Uiso 1 1 calc R

loop_
_atom_site_aniso_label
_atom_site_aniso_U_11
_atom_site_aniso_U_22
_atom_site_aniso_U_33
_atom_site_aniso_U_23
_atom_site_aniso_U_13
_atom_site_aniso_U_12
Ir1 0.01982(19) 0.0149(2) 0.0273(2) 0.0008(2) -0.0012(2) 0.0000(2)
P1 0.0304(18) 0.0192(18) 0.0319(17) -0.0007(13) 0.0003(13) 0.0015(13)
O1 0.021(5) 0.040(6) 0.048(6) -0.002(4) 0.005(4) 0.003(4)
C1 0.029(7) 0.031(8) 0.025(6) 0.006(5) 0.000(5) 0.007(6)
P2 0.0214(16) 0.0164(16) 0.0281(16) 0.0000(12) -0.0031(13) 0.0008(13)
C2 0.016(7) 0.026(7) 0.036(7) -0.001(5) -0.003(5) -0.016(5)
P3 0.0239(16) 0.0164(17) 0.0295(16) 0.0036(12) -0.0015(12) 0.0017(13)
C3 0.029(7) 0.039(9) 0.065(9) -0.013(8) 0.004(8) 0.001(6)
C4 0.033(8) 0.059(12) 0.077(11) 0.021(9) -0.021(8) -0.027(8)
C5 0.060(12) 0.023(8) 0.044(8) -0.013(6) 0.019(7) -0.008(7)
C6 0.029(7) 0.025(8) 0.034(7) -0.003(5) -0.002(5) 0.003(6)
C7 0.029(8) 0.042(10) 0.081(12) -0.027(9) -0.003(7) 0.003(7)
C8 0.052(11) 0.023(9) 0.087(13) -0.033(8) 0.005(8) 0.002(8)
C9 0.051(10) 0.038(10) 0.046(9) -0.003(7) 0.021(7) 0.016(8)
C10 0.032(8) 0.033(10) 0.075(11) -0.005(8) 0.003(7) 0.012(7)
C11 0.039(9) 0.052(10) 0.060(9) -0.002(8) 0.008(7) 0.001(9)
C12 0.018(6) 0.015(6) 0.038(7) 0.009(5) -0.012(5) -0.005(5)
C13 0.042(7) 0.021(8) 0.017(6) 0.002(5) -0.004(5) 0.001(6)
C14 0.041(8) 0.016(7) 0.043(8) 0.007(6) -0.004(6) -0.010(6)
C15 0.075(12) 0.016(8) 0.037(8) 0.001(6) -0.009(8) -0.022(8)
C16 0.087(15) 0.022(8) 0.043(8) 0.005(6) 0.013(9) 0.003(9)
C17 0.071(12) 0.040(11) 0.039(8) 0.006(7) 0.005(8) 0.040(9)
C18 0.060(10) 0.017(8) 0.030(7) 0.000(5) -0.003(6) -0.007(6)
C19 0.038(7) 0.026(9) 0.018(6) -0.003(5) -0.006(5) -0.007(6)
C20 0.029(7) 0.029(8) 0.034(7) 0.006(6) 0.001(5) 0.005(6)
C21 0.045(9) 0.034(9) 0.038(8) 0.009(6) -0.002(6) -0.008(7)
C22 0.059(9) 0.038(9) 0.023(6) -0.004(6) 0.008(6) -0.017(8)
C23 0.028(7) 0.034(9) 0.044(8) -0.002(6) -0.002(6) -0.005(6)
C24 0.018(6) 0.033(8) 0.028(7) 0.000(5) -0.001(5) -0.006(5)
C25 0.023(6) 0.015(7) 0.030(6) -0.002(5) -0.002(5) 0.003(5)
C26 0.018(6) 0.012(6) 0.034(6) 0.004(5) -0.003(5) 0.002(5)
C27 0.024(6) 0.020(6) 0.048(7) 0.002(5) -0.006(7) 0.004(7)
C28 0.023(7) 0.023(8) 0.058(9) -0.001(6) 0.001(6) 0.003(5)
C29 0.028(7) 0.021(7) 0.045(8) 0.000(6) 0.008(6) 0.006(5)
C30 0.019(5) 0.018(6) 0.035(6) -0.005(6) -0.010(6) 0.008(4)
C31 0.027(7) 0.034(8) 0.025(7) 0.003(5) -0.007(5) -0.005(6)
C32 0.058(10) 0.020(8) 0.035(8) 0.010(6) -0.001(7) 0.005(7)
C33 0.025(8) 0.045(10) 0.076(11) 0.018(8) -0.007(7) 0.006(6)
C34 0.037(10) 0.039(10) 0.062(9) 0.021(7) -0.007(7) 0.012(7)
C35 0.052(11) 0.020(9) 0.110(15) 0.023(9) -0.013(10) 0.008(8)
C36 0.031(8) 0.016(8) 0.094(13) 0.000(7) -0.008(8) -0.002(6)
C37 0.013(6) 0.016(7) 0.038(7) 0.005(5) -0.003(5) 0.005(5)
C38 0.043(7) 0.020(7) 0.035(6) 0.009(5) 0.001(6) -0.012(7)
C39 0.029(8) 0.037(9) 0.061(10) 0.019(7) -0.003(7) -0.002(7)
C40 0.033(8) 0.060(12) 0.043(8) 0.028(8) 0.007(6) 0.008(8)
C41 0.037(8) 0.067(12) 0.042(8) -0.006(8) 0.006(6) -0.014(8)
C42 0.040(9) 0.055(11) 0.035(8) 0.012(7) -0.004(6) -0.018(7)
C43 0.026(7) 0.021(7) 0.032(7) 0.003(5) 0.000(5) 0.002(5)
C44 0.023(6) 0.019(7) 0.037(7) 0.009(5) -0.001(5) -0.011(5)
C45 0.037(7) 0.014(8) 0.045(8) -0.003(5) -0.003(6) 0.001(5)
C46 0.053(10) 0.024(8) 0.038(8) -0.004(6) -0.001(7) 0.001(7)
C47 0.037(9) 0.029(8) 0.044(8) 0.003(6) 0.012(7) 0.006(7)
C48 0.030(7) 0.014(7) 0.043(7) 0.003(5) 0.002(5) 0.003(6)

loop_
_atom_type_symbol
_atom_type_description
_atom_type_scat_dispersion_real
_atom_type_scat_dispersion_imag
_atom_type_scat_source
C C 0.0033 0.0016 'International Tables Vol C Tables 4.2.6.8 and 6.1.1.4'
H H 0.0000 0.0000 'International Tables Vol C Tables 4.2.6.8 and 6.1.1.4'
O O 0.0106 0.0060 'International Tables Vol C Tables 4.2.6.8 and 6.1.1.4'
P P 0.1023 0.0942 'International Tables Vol C Tables 4.2.6.8 and 6.1.1.4'
Ir Ir -1.4442 7.9887 'International Tables Vol C Tables 4.2.6.8 and 6.1.1.4'

loop_
_geom_angle_atom_site_label_1
_geom_angle_atom_site_label_2
_geom_angle_atom_site_label_3
_geom_angle
C12 Ir1 C1 104.4(5)
C12 Ir1 P2 93.7(4)
C1 Ir1 P2 127.5(4)
C12 Ir1 P3 92.7(4)
C1 Ir1 P3 128.2(4)
P2 Ir1 P3 98.93(12)
C12 Ir1 P1 149.1(4)
C1 Ir1 P1 45.5(4)
P2 Ir1 P1 110.33(11)
P3 Ir1 P1 102.11(11)
C1 P1 C6 109.2(6)
C1 P1 Ir1 51.3(4)
C6 P1 Ir1 115.2(4)
C2 C1 P1 135.7(9)
C2 C1 Ir1 140.8(9)
P1 C1 Ir1 83.3(6)
C13 P2 C25 104.2(6)
C13 P2 C19 100.6(5)
C25 P2 C19 103.0(6)
C13 P2 Ir1 109.7(4)
C25 P2 Ir1 119.1(4)
C19 P2 Ir1 117.9(4)
C5 C2 C1 110.1(12)
C5 C2 C3 109.4(11)
C1 C2 C3 112.1(10)
C5 C2 C4 110.3(12)
C1 C2 C4 106.4(10)
C3 C2 C4 108.4(12)
C43 P3 C37 104.1(6)
C43 P3 C31 101.3(6)
C37 P3 C31 100.1(6)
C43 P3 Ir1 113.0(4)
C37 P3 Ir1 124.2(4)
C31 P3 Ir1 111.2(5)
C7 C6 C11 109.3(12)
C7 C6 P1 109.9(10)
C11 C6 P1 108.2(10)
C6 C7 C8 112.3(13)
C9 C8 C7 109.5(14)
C8 C9 C10 109.8(12)
C9 C10 C11 113.6(13)
C10 C11 C6 111.2(14)
O1 C12 Ir1 177.1(10)
C18 C13 C14 118.1(13)
C18 C13 P2 122.7(10)
C14 C13 P2 119.1(10)
C15 C14 C13 120.4(15)
C16 C15 C14 120.6(15)
C17 C16 C15 120.0(15)
C16 C17 C18 122.1(16)
C13 C18 C17 118.8(15)
C24 C19 C20 119.2(11)
C24 C19 P2 119.1(9)
C20 C19 P2 121.5(10)
C21 C20 C19 119.2(13)
C20 C21 C22 121.4(13)
C23 C22 C21 118.8(12)
C24 C23 C22 120.4(14)
C23 C24 C19 121.0(12)
C30 C25 C26 118.0(11)
C30 C25 P2 117.7(9)
C26 C25 P2 124.2(9)
C27 C26 C25 120.7(11)
C26 C27 C28 120.4(12)
C29 C28 C27 120.2(13)
C28 C29 C30 119.5(13)
C25 C30 C29 121.2(12)
C36 C31 C32 118.2(14)
C36 C31 P3 120.2(11)
C32 C31 P3 121.6(11)
C31 C32 C33 121.0(15)
C32 C33 C34 120.7(16)
C35 C34 C33 120.2(14)
C34 C35 C36 116.8(15)
C31 C36 C35 123.1(15)
C42 C37 C38 119.5(12)
C42 C37 P3 117.5(10)
C38 C37 P3 122.7(10)
C37 C38 C39 118.9(13)
C40 C39 C38 120.4(15)
C41 C40 C39 120.5(14)
C40 C41 C42 119.4(15)
C37 C42 C41 121.2(15)
C48 C43 C44 118.1(12)
C48 C43 P3 121.2(10)
C44 C43 P3 120.4(10)
C45 C44 C43 119.7(12)
C46 C45 C44 120.1(13)
C45 C46 C47 120.7(13)
C48 C47 C46 119.3(13)
C47 C48 C43 122.0(12)

loop_
_geom_bond_atom_site_label_1
_geom_bond_atom_site_label_2
_geom_bond_distance
Ir1 C12 1.867(13)
Ir1 C1 1.918(14)
Ir1 P2 2.342(3)
Ir1 P3 2.386(3)
Ir1 P1 2.442(3)
P1 C1 1.753(13)
P1 C6 1.864(14)
O1 C12 1.176(15)
C1 C2 1.523(17)
P2 C13 1.817(15)
P2 C25 1.828(13)
P2 C19 1.854(12)
C2 C5 1.488(18)
C2 C3 1.543(19)
C2 C4 1.561(19)
P3 C43 1.841(13)
P3 C37 1.850(13)
P3 C31 1.852(13)
C6 C7 1.537(19)
C6 C11 1.569(19)
C7 C8 1.57(2)
C8 C9 1.51(2)
C9 C10 1.52(2)
C10 C11 1.55(2)
C13 C18 1.41(2)
C13 C14 1.409(18)
C14 C15 1.38(2)
C15 C16 1.38(2)
C16 C17 1.33(2)
C17 C18 1.42(2)
C19 C24 1.381(18)
C19 C20 1.402(17)
C20 C21 1.365(18)
C21 C22 1.40(2)
C22 C23 1.38(2)
C23 C24 1.370(18)
C25 C30 1.389(17)
C25 C26 1.398(16)
C26 C27 1.358(18)
C27 C28 1.395(18)
C28 C29 1.361(18)
C29 C30 1.391(17)
C31 C36 1.364(19)
C31 C32 1.37(2)
C32 C33 1.37(2)
C33 C34 1.39(2)
C34 C35 1.38(2)
C35 C36 1.42(2)
C37 C42 1.36(2)
C37 C38 1.395(17)
C38 C39 1.397(19)
C39 C40 1.37(2)
C40 C41 1.37(2)
C41 C42 1.39(2)
C43 C48 1.386(17)
C43 C44 1.409(17)
C44 C45 1.387(17)
C45 C46 1.37(2)
C46 C47 1.38(2)
C47 C48 1.359(18)
